data_8104295
loop_
_publ_author_name
'Christidis, P.C.'
'Rentzeperis, P.J.'
'Kirfel, A.'
'Will, G.'

_publ_section_title
;
 Experimental charge density in polythionate anions: Part II X-ray study
 of the electron density distribution in potassium tetrathionate, K2 S4 O6
;
_journal_name_full 'Zeitschrift fuer Kristallographie (149,1979-)'
_journal_page_first 31
_journal_page_last 42
_journal_volume 188
_journal_year 1989
_chemical_formula_sum 'K2 O6 S4'
_chemical_name_systematic 'K2 (S4 O6)'
_space_group_IT_number 9
_symmetry_space_group_name_Hall 'C -2yc'
_symmetry_space_group_name_H-M 'C 1 c 1'
_cell_angle_alpha 90
_cell_angle_beta 102.25
_cell_angle_gamma 90
_cell_formula_units_Z 8
_cell_length_a 22.093
_cell_length_b 8
_cell_length_c 10.109
_cell_volume 1746.024
_citation_journal_id_ASTM ZEKRDZ
_cod_data_source_file Christidis_ZEKRDZ_1989_364.cif
_cod_data_source_block K2O6S4
_cod_database_code 8104295

loop_
_symmetry_equiv_pos_as_xyz
x,y,z
x,-y,z+1/2
x+1/2,y+1/2,z
x+1/2,-y+1/2,z+1/2

loop_
_atom_site_label
_atom_site_type_symbol
_atom_site_fract_x
_atom_site_fract_y
_atom_site_fract_z
_atom_site_occupancy
_atom_site_U_iso_or_equiv
O3 O-2 0.10141 0.64875 0.23907 1 0.0
S4 S+4 0.16366 0.18208 0.20639 1 0.0
O5 O-2 0.20301 0.2982 0.2924 1 0.0
K3 K+1 0.219 0.5691 0.44082 1 0.0
O9 O-2 0.47507 0.2963 0.52157 1 0.0
S7 S+2 0.33932 0.1392 0.60571 1 0.0
S6 S+2 0.34767 0.20891 0.41836 1 0.0
O2 O-2 0.10189 0.56044 0.00748 1 0.0
O4 O-2 0.10261 0.16659 0.2353 1 0.0
O1 O-2 0.05137 0.81799 0.05022 1 0.0
O6 O-2 0.16226 0.19869 0.06455 1 0.0
O11 O-2 0.42036 0.3848 0.76824 1 0.0
S8 S+4 0.35374 0.36439 0.72145 1 0.0
S3 S+2 0.20812 0.95021 0.26558 1 0.0
K1 K+1 0.06282 -0.08692 0.38379 1 0.0
S2 S+2 0.18556 0.81224 0.0955 1 0.0
O7 O-2 0.44945 0.18731 0.29332 1 0.0
O8 O-2 0.45623 0.00104 0.4858 1 0.0
S5 S+2 0.44263 0.16775 0.43244 1 0.0
K2 K+1 0.01453 0.38616 0.26394 1 0.0
S1 S+2 0.1 0.69712 0.1 1 0.0
K4 K+1 0.42592 0.34242 0.05128 1 0.0
O12 O-2 0.32607 0.49698 0.63157 1 0.0
O10 O-2 0.32254 0.32409 0.83016 1 0.0
